data_2216652
loop_
_publ_author_name
'Zhu, Ying-Hong'
'Li, Shan-Shan'
'Xu, Ying-Hua'
'Ma, Chun-An'

_publ_section_title 4-(Diphenylmethylene)-3-pentyl-5,6-dihydro-4<i>H</i>-pyrrolo[1,2-<i>e</i>][1,2,3]triazole
_journal_coeditor_code LW2050
_journal_issue 12
_journal_name_full 'Acta Crystallographica Section E'
_journal_page_first o4863
_journal_page_last o4863
_journal_paper_doi 10.1107/S1600536807060175
_journal_volume 63
_journal_year 2007
_chemical_formula_iupac 'C23 H25 N3'
_chemical_formula_moiety 'C23 H25 N3'
_chemical_formula_sum 'C23 H25 N3'
_chemical_formula_weight 343.46
_chemical_melting_point .401E-305
_chemical_name_systematic
;
4-(Diphenylmethylene)-3-pentyl-5,6-dihydro-4H-pyrrolo[1,2-e][1,2,3]triazole
;
_space_group_IT_number 2
_symmetry_cell_setting triclinic
_symmetry_space_group_name_Hall '-P 1'
_symmetry_space_group_name_H-M 'P -1'
_atom_sites_solution_hydrogens geom
_atom_sites_solution_primary direct
_atom_sites_solution_secondary difmap
_cell_angle_alpha 110.15(3)
_cell_angle_beta 96.53(3)
_cell_angle_gamma 92.35(3)
_cell_formula_units_Z 2
_cell_length_a 8.5670(17)
_cell_length_b 9.4620(19)
_cell_length_c 12.626(3)
_cell_measurement_reflns_used 7563
_cell_measurement_temperature 298(2)
_cell_measurement_theta_max 27.5
_cell_measurement_theta_min 3.1
_cell_volume 951.1(4)
_computing_cell_refinement 'SAINT (Bruker, 2001)'
_computing_data_collection 'SMART (Bruker, 2001)'
_computing_data_reduction 'SAINT (Bruker, 2001)'
_computing_molecular_graphics 'SHELXTL (Sheldrick, 2001)'
_computing_publication_material 'SHELXTL (Sheldrick, 2001) and publCIF (Westrip, 2007)'
_computing_structure_refinement 'SHELXTL (Sheldrick, 2001)'
_computing_structure_solution 'SHELXTL (Sheldrick, 2001)'
_diffrn_ambient_temperature 298(2)
_diffrn_measured_fraction_theta_full 0.994
_diffrn_measured_fraction_theta_max 0.994
_diffrn_measurement_device_type 'Bruker SMART 1K CCD area-detector'
_diffrn_measurement_method '\f and \w'
_diffrn_radiation_monochromator graphite
_diffrn_radiation_source 'fine-focus sealed tube'
_diffrn_radiation_type MoK\a
_diffrn_radiation_wavelength 0.71073
_diffrn_reflns_av_R_equivalents 0.0254
_diffrn_reflns_av_sigmaI/netI 0.0291
_diffrn_reflns_limit_h_max 10
_diffrn_reflns_limit_h_min -10
_diffrn_reflns_limit_k_max 11
_diffrn_reflns_limit_k_min -10
_diffrn_reflns_limit_l_max 14
_diffrn_reflns_limit_l_min -15
_diffrn_reflns_number 7658
_diffrn_reflns_theta_full 25.15
_diffrn_reflns_theta_max 25.15
_diffrn_reflns_theta_min 3.15
_exptl_absorpt_coefficient_mu 0.071
_exptl_absorpt_correction_T_max 0.9789
_exptl_absorpt_correction_T_min 0.9680
_exptl_absorpt_correction_type multi-scan
_exptl_absorpt_process_details '(SADABS; Sheldrick, 2002)'
_exptl_crystal_colour colourless
_exptl_crystal_density_diffrn 1.199
_exptl_crystal_density_method 'not measured'
_exptl_crystal_description prism
_exptl_crystal_F_000 368
_exptl_crystal_size_max 0.46
_exptl_crystal_size_mid 0.34
_exptl_crystal_size_min 0.30
_refine_diff_density_max 0.283
_refine_diff_density_min -0.165
_refine_ls_extinction_coef 0.064(7)
_refine_ls_extinction_expression Fc^*^=kFc[1+0.001xFc^2^\l^3^/sin(2\q)]^-1/4^
_refine_ls_extinction_method 'SHELXTL (Sheldrick, 2001)'
_refine_ls_goodness_of_fit_ref 1.053
_refine_ls_hydrogen_treatment constr
_refine_ls_matrix_type full
_refine_ls_number_parameters 237
_refine_ls_number_reflns 3390
_refine_ls_number_restraints 0
_refine_ls_restrained_S_all 1.053
_refine_ls_R_factor_all 0.0524
_refine_ls_R_factor_gt 0.0437
_refine_ls_shift/su_max 0.000
_refine_ls_shift/su_mean 0.000
_refine_ls_structure_factor_coef Fsqd
_refine_ls_weighting_details 'calc w = 1/[\s^2^(Fo^2^)+(0.0790P)^2^+0.0929P] where P=(Fo^2^+2Fc^2^)/3'
_refine_ls_weighting_scheme calc
_refine_ls_wR_factor_gt 0.1254
_refine_ls_wR_factor_ref 0.1316
_reflns_number_gt 2760
_reflns_number_total 3390
_reflns_threshold_expression I>2\s(I)
_cod_data_source_file lw2050.cif
_cod_data_source_block I
_cod_database_code 2216652
_cod_database_fobs_code 2216652

loop_
_symmetry_equiv_pos_as_xyz
'x, y, z'
'-x, -y, -z'

loop_
_atom_site_type_symbol
_atom_site_label
_atom_site_fract_x
_atom_site_fract_y
_atom_site_fract_z
_atom_site_U_iso_or_equiv
_atom_site_adp_type
_atom_site_calc_flag
_atom_site_refinement_flags
_atom_site_occupancy
C C1 0.33609(17) 0.27301(16) 0.25285(13) 0.0482(4) Uani d . 1
C C2 0.35129(15) 0.24224(14) 0.13890(12) 0.0421(3) Uani d . 1
C C3 0.45343(16) 0.23998(14) 0.05331(11) 0.0408(3) Uani d . 1
C C4 0.35889(18) 0.14039(17) -0.06004(13) 0.0516(4) Uani d . 1
H H4A 0.3933 0.0391 -0.0836 0.062 Uiso calc R 1
H H4B 0.3720 0.1823 -0.1189 0.062 Uiso calc R 1
C C5 0.18669(19) 0.13781(19) -0.03883(15) 0.0587(4) Uani d . 1
H H5A 0.1298 0.2083 -0.0656 0.070 Uiso calc R 1
H H5B 0.1329 0.0374 -0.0747 0.070 Uiso calc R 1
C C6 0.59495(15) 0.31716(14) 0.06819(11) 0.0389(3) Uani d . 1
C C7 0.68776(15) 0.30490(15) -0.02667(11) 0.0403(3) Uani d . 1
C C8 0.76621(17) 0.43428(16) -0.03088(13) 0.0476(4) Uani d . 1
H H8 0.7613 0.5266 0.0266 0.057 Uiso calc R 1
C C9 0.85109(18) 0.42807(18) -0.11863(14) 0.0542(4) Uani d . 1
H H9 0.9008 0.5161 -0.1207 0.065 Uiso calc R 1
C C10 0.8624(2) 0.2925(2) -0.20268(14) 0.0592(4) Uani d . 1
H H10 0.9200 0.2884 -0.2616 0.071 Uiso calc R 1
C C11 0.7883(2) 0.16252(19) -0.19965(14) 0.0628(5) Uani d . 1
H H11 0.7965 0.0703 -0.2563 0.075 Uiso calc R 1
C C12 0.70185(19) 0.16862(17) -0.11269(13) 0.0530(4) Uani d . 1
H H12 0.6521 0.0800 -0.1116 0.064 Uiso calc R 1
C C13 0.59302(19) 0.56081(17) 0.23027(14) 0.0533(4) Uani d . 1
H H13 0.4989 0.5778 0.1938 0.064 Uiso calc R 1
C C14 0.6605(2) 0.6666(2) 0.33246(16) 0.0702(5) Uani d . 1
H H14 0.6123 0.7549 0.3643 0.084 Uiso calc R 1
C C15 0.7988(3) 0.6422(2) 0.38757(16) 0.0769(6) Uani d . 1
H H15 0.8432 0.7130 0.4573 0.092 Uiso calc R 1
C C16 0.8709(2) 0.5131(2) 0.33934(15) 0.0697(5) Uani d . 1
H H16 0.9648 0.4969 0.3765 0.084 Uiso calc R 1
C C17 0.80560(17) 0.40706(19) 0.23614(13) 0.0516(4) Uani d . 1
H H17 0.8565 0.3208 0.2035 0.062 Uiso calc R 1
C C18 0.66401(15) 0.42899(15) 0.18103(11) 0.0410(3) Uani d . 1
C C19 0.45400(19) 0.32105(18) 0.35752(13) 0.0545(4) Uani d . 1
H H19A 0.3994 0.3543 0.4240 0.065 Uiso calc R 1
H H19B 0.5223 0.4061 0.3588 0.065 Uiso calc R 1
C C20 0.5532(2) 0.1953(2) 0.36372(15) 0.0688(5) Uani d . 1
H H20A 0.6011 0.1575 0.2944 0.083 Uiso calc R 1
H H20B 0.4849 0.1131 0.3671 0.083 Uiso calc R 1
C C21 0.6819(2) 0.2416(2) 0.46465(15) 0.0719(5) Uani d . 1
H H21A 0.7497 0.3245 0.4617 0.086 Uiso calc R 1
H H21B 0.6340 0.2783 0.5340 0.086 Uiso calc R 1
C C22 0.7820(3) 0.1160(3) 0.46995(17) 0.0785(6) Uani d . 1
H H22A 0.8562 0.1533 0.5395 0.094 Uiso calc R 1
H H22B 0.7141 0.0343 0.4745 0.094 Uiso calc R 1
C C23 0.8721(3) 0.0538(3) 0.37182(18) 0.0864(6) Uani d . 1
H H23A 0.8000 0.0007 0.3042 0.130 Uiso calc R 1
H H23B 0.9435 -0.0144 0.3874 0.130 Uiso calc R 1
H H23C 0.9307 0.1351 0.3608 0.130 Uiso calc R 1
N N1 0.20552(13) 0.18469(13) 0.08445(11) 0.0491(3) Uani d . 1
N N2 0.10358(15) 0.18025(16) 0.15497(14) 0.0627(4) Uani d . 1
N N3 0.18367(16) 0.23448(16) 0.25885(13) 0.0610(4) Uani d . 1

loop_
_atom_site_aniso_label
_atom_site_aniso_U_11
_atom_site_aniso_U_22
_atom_site_aniso_U_33
_atom_site_aniso_U_12
_atom_site_aniso_U_13
_atom_site_aniso_U_23
C1 0.0419(8) 0.0454(8) 0.0559(9) -0.0007(6) 0.0133(7) 0.0146(6)
C2 0.0325(7) 0.0360(7) 0.0536(8) -0.0028(5) 0.0021(6) 0.0124(6)
C3 0.0376(7) 0.0386(7) 0.0424(8) -0.0015(6) -0.0005(6) 0.0118(6)
C4 0.0495(9) 0.0499(8) 0.0472(9) -0.0106(7) -0.0051(7) 0.0121(6)
C5 0.0463(9) 0.0558(9) 0.0654(10) -0.0125(7) -0.0114(8) 0.0183(8)
C6 0.0353(7) 0.0380(7) 0.0411(7) 0.0000(5) 0.0016(6) 0.0124(6)
C7 0.0355(7) 0.0446(7) 0.0392(7) -0.0003(6) -0.0002(6) 0.0146(6)
C8 0.0440(8) 0.0454(8) 0.0499(8) -0.0038(6) 0.0061(7) 0.0132(6)
C9 0.0501(9) 0.0592(9) 0.0560(9) -0.0069(7) 0.0064(7) 0.0252(7)
C10 0.0561(9) 0.0760(11) 0.0456(9) -0.0004(8) 0.0134(7) 0.0202(8)
C11 0.0716(11) 0.0565(9) 0.0524(10) 0.0015(8) 0.0189(8) 0.0065(7)
C12 0.0595(9) 0.0436(8) 0.0535(9) -0.0023(7) 0.0121(7) 0.0133(7)
C13 0.0491(9) 0.0474(8) 0.0567(9) -0.0047(7) 0.0079(7) 0.0107(7)
C14 0.0756(12) 0.0530(10) 0.0646(11) -0.0174(9) 0.0189(10) -0.0016(8)
C15 0.0759(13) 0.0854(13) 0.0463(10) -0.0385(11) 0.0045(9) 0.0001(9)
C16 0.0459(9) 0.1048(15) 0.0518(10) -0.0249(9) -0.0086(8) 0.0275(10)
C17 0.0372(8) 0.0684(10) 0.0470(8) -0.0052(7) 0.0031(6) 0.0197(7)
C18 0.0347(7) 0.0446(7) 0.0407(7) -0.0077(6) 0.0055(6) 0.0124(6)
C19 0.0560(9) 0.0591(9) 0.0444(9) -0.0047(7) 0.0140(7) 0.0118(7)
C20 0.0696(11) 0.0648(11) 0.0600(11) -0.0012(9) -0.0041(9) 0.0116(8)
C21 0.0791(13) 0.0765(12) 0.0485(10) -0.0009(10) 0.0027(9) 0.0098(8)
C22 0.0752(13) 0.0949(14) 0.0607(11) 0.0034(11) -0.0047(10) 0.0263(10)
C23 0.0782(14) 0.1045(16) 0.0700(13) 0.0172(12) 0.0027(11) 0.0236(11)
N1 0.0332(6) 0.0461(7) 0.0633(8) -0.0047(5) 0.0015(6) 0.0158(6)
N2 0.0372(7) 0.0612(8) 0.0871(11) -0.0037(6) 0.0146(7) 0.0218(7)
N3 0.0473(8) 0.0612(8) 0.0724(10) -0.0024(6) 0.0200(7) 0.0179(7)

loop_
_atom_type_symbol
_atom_type_description
_atom_type_scat_dispersion_real
_atom_type_scat_dispersion_imag
_atom_type_scat_source
C C 0.0033 0.0016 'International Tables Vol C Tables 4.2.6.8 and 6.1.1.4'
H H 0.0000 0.0000 'International Tables Vol C Tables 4.2.6.8 and 6.1.1.4'
N N 0.0061 0.0033 'International Tables Vol C Tables 4.2.6.8 and 6.1.1.4'

loop_
_geom_angle_atom_site_label_1
_geom_angle_atom_site_label_2
_geom_angle_atom_site_label_3
_geom_angle
N3 C1 C2 107.72(14)
N3 C1 C19 119.73(14)
C2 C1 C19 132.18(13)
N1 C2 C1 103.58(13)
N1 C2 C3 108.11(13)
C1 C2 C3 148.26(13)
C6 C3 C2 128.27(13)
C6 C3 C4 126.70(14)
C2 C3 C4 104.86(12)
C3 C4 C5 105.79(13)
C3 C4 H4A 110.6
C5 C4 H4A 110.6
C3 C4 H4B 110.6
C5 C4 H4B 110.6
H4A C4 H4B 108.7
N1 C5 C4 100.99(12)
N1 C5 H5A 111.6
C4 C5 H5A 111.6
N1 C5 H5B 111.6
C4 C5 H5B 111.6
H5A C5 H5B 109.4
C3 C6 C7 123.05(13)
C3 C6 C18 121.56(13)
C7 C6 C18 115.28(11)
C12 C7 C8 117.43(13)
C12 C7 C6 123.08(13)
C8 C7 C6 119.49(12)
C9 C8 C7 121.25(14)
C9 C8 H8 119.4
C7 C8 H8 119.4
C10 C9 C8 120.16(15)
C10 C9 H9 119.9
C8 C9 H9 119.9
C9 C10 C11 119.84(15)
C9 C10 H10 120.1
C11 C10 H10 120.1
C10 C11 C12 120.13(15)
C10 C11 H11 119.9
C12 C11 H11 119.9
C11 C12 C7 121.18(15)
C11 C12 H12 119.4
C7 C12 H12 119.4
C14 C13 C18 120.66(17)
C14 C13 H13 119.7
C18 C13 H13 119.7
C15 C14 C13 120.23(18)
C15 C14 H14 119.9
C13 C14 H14 119.9
C16 C15 C14 119.71(17)
C16 C15 H15 120.1
C14 C15 H15 120.1
C15 C16 C17 120.64(17)
C15 C16 H16 119.7
C17 C16 H16 119.7
C16 C17 C18 120.09(17)
C16 C17 H17 120.0
C18 C17 H17 120.0
C13 C18 C17 118.64(14)
C13 C18 C6 120.85(13)
C17 C18 C6 120.42(13)
C1 C19 C20 112.15(13)
C1 C19 H19A 109.2
C20 C19 H19A 109.2
C1 C19 H19B 109.2
C20 C19 H19B 109.2
H19A C19 H19B 107.9
C19 C20 C21 114.11(15)
C19 C20 H20A 108.7
C21 C20 H20A 108.7
C19 C20 H20B 108.7
C21 C20 H20B 108.7
H20A C20 H20B 107.6
C22 C21 C20 113.99(16)
C22 C21 H21A 108.8
C20 C21 H21A 108.8
C22 C21 H21B 108.8
C20 C21 H21B 108.8
H21A C21 H21B 107.6
C23 C22 C21 115.16(18)
C23 C22 H22A 108.5
C21 C22 H22A 108.5
C23 C22 H22B 108.5
C21 C22 H22B 108.5
H22A C22 H22B 107.5
C22 C23 H23A 109.5
C22 C23 H23B 109.5
H23A C23 H23B 109.5
C22 C23 H23C 109.5
H23A C23 H23C 109.5
H23B C23 H23C 109.5
N2 N1 C2 112.88(13)
N2 N1 C5 131.20(13)
C2 N1 C5 115.92(13)
N1 N2 N3 106.16(12)
N2 N3 C1 109.65(14)

loop_
_geom_bond_atom_site_label_1
_geom_bond_atom_site_label_2
_geom_bond_distance
_geom_bond_publ_flag
C1 N3 1.359(2) yes
C1 C2 1.389(2) yes
C1 C19 1.489(2) yes
C2 N1 1.3489(18) yes
C2 C3 1.461(2) yes
C3 C6 1.3489(19) yes
C3 C4 1.529(2) yes
C4 C5 1.530(2) yes
C4 H4A 0.9700 ?
C4 H4B 0.9700 ?
C5 N1 1.452(2) yes
C5 H5A 0.9700 ?
C5 H5B 0.9700 ?
C6 C7 1.4861(19) ?
C6 C18 1.489(2) ?
C7 C12 1.391(2) ?
C7 C8 1.392(2) ?
C8 C9 1.379(2) ?
C8 H8 0.9300 ?
C9 C10 1.370(2) ?
C9 H9 0.9300 ?
C10 C11 1.375(2) ?
C10 H10 0.9300 ?
C11 C12 1.379(2) ?
C11 H11 0.9300 ?
C12 H12 0.9300 ?
C13 C14 1.376(2) ?
C13 C18 1.388(2) ?
C13 H13 0.9300 ?
C14 C15 1.373(3) ?
C14 H14 0.9300 ?
C15 C16 1.371(3) ?
C15 H15 0.9300 ?
C16 C17 1.380(2) ?
C16 H16 0.9300 ?
C17 C18 1.388(2) ?
C17 H17 0.9300 ?
C19 C20 1.508(2) ?
C19 H19A 0.9700 ?
C19 H19B 0.9700 ?
C20 C21 1.513(3) ?
C20 H20A 0.9700 ?
C20 H20B 0.9700 ?
C21 C22 1.508(3) ?
C21 H21A 0.9700 ?
C21 H21B 0.9700 ?
C22 C23 1.493(3) ?
C22 H22A 0.9700 ?
C22 H22B 0.9700 ?
C23 H23A 0.9600 ?
C23 H23B 0.9600 ?
C23 H23C 0.9600 ?
N1 N2 1.3254(19) yes
N2 N3 1.326(2) yes

loop_
_geom_torsion_atom_site_label_1
_geom_torsion_atom_site_label_2
_geom_torsion_atom_site_label_3
_geom_torsion_atom_site_label_4
_geom_torsion
N3 C1 C2 N1 -0.93(15)
C19 C1 C2 N1 171.87(15)
N3 C1 C2 C3 -177.8(2)
C19 C1 C2 C3 -5.0(3)
N1 C2 C3 C6 162.70(13)
C1 C2 C3 C6 -20.5(3)
N1 C2 C3 C4 -12.67(14)
C1 C2 C3 C4 164.2(2)
C6 C3 C4 C5 -155.29(14)
C2 C3 C4 C5 20.18(15)
C3 C4 C5 N1 -19.41(15)
C2 C3 C6 C7 -179.97(12)
C4 C3 C6 C7 -5.6(2)
C2 C3 C6 C18 -4.0(2)
C4 C3 C6 C18 170.40(13)
C3 C6 C7 C12 -41.1(2)
C18 C6 C7 C12 142.75(14)
C3 C6 C7 C8 139.42(14)
C18 C6 C7 C8 -36.77(18)
C12 C7 C8 C9 1.7(2)
C6 C7 C8 C9 -178.76(13)
C7 C8 C9 C10 -1.4(2)
C8 C9 C10 C11 0.3(3)
C9 C10 C11 C12 0.5(3)
C10 C11 C12 C7 -0.1(3)
C8 C7 C12 C11 -0.9(2)
C6 C7 C12 C11 179.52(14)
C18 C13 C14 C15 -0.5(3)
C13 C14 C15 C16 1.2(3)
C14 C15 C16 C17 -0.3(3)
C15 C16 C17 C18 -1.2(3)
C14 C13 C18 C17 -0.9(2)
C14 C13 C18 C6 -177.46(14)
C16 C17 C18 C13 1.8(2)
C16 C17 C18 C6 178.33(14)
C3 C6 C18 C13 -65.61(18)
C7 C6 C18 C13 110.64(14)
C3 C6 C18 C17 117.91(15)
C7 C6 C18 C17 -65.84(17)
N3 C1 C19 C20 100.21(18)
C2 C1 C19 C20 -71.9(2)
C1 C19 C20 C21 176.16(15)
C19 C20 C21 C22 -179.40(17)
C20 C21 C22 C23 62.1(3)
C1 C2 N1 N2 1.04(15)
C3 C2 N1 N2 179.32(11)
C1 C2 N1 C5 -178.51(12)
C3 C2 N1 C5 -0.23(16)
C4 C5 N1 N2 -166.64(14)
C4 C5 N1 C2 12.81(17)
C2 N1 N2 N3 -0.73(16)
C5 N1 N2 N3 178.73(14)
N1 N2 N3 C1 0.09(16)
C2 C1 N3 N2 0.55(17)
C19 C1 N3 N2 -173.31(13)

loop_
_cod_related_entry_id
_cod_related_entry_database
_cod_related_entry_code
1 ChemSpider 21120298
